data_4345912
loop_
_publ_author_name
'Schneider, Leon'
'Sivchik, Vasily'
'Chung, Kun-You'
'Chen, Yi-Ting'
'Karttunen, Antti J.'
'Chou, Pi-Tai'
'Koshevoy, Igor O.'

_publ_section_title
;
 Cyclometalated Platinum(II) Cyanometallates: Luminescent Blocks for
 Coordination Self-Assembly.
;
_journal_name_full 'Inorganic chemistry'
_journal_paper_doi 10.1021/acs.inorgchem.7b00006
_journal_year 2017
_chemical_formula_moiety 'C62 H46 Ag2 N6 P2 Pt2, C H2 Cl2'
_chemical_formula_sum 'C63 H48 Ag2 Cl2 N6 P2 Pt2'
_chemical_formula_weight 1627.83
_space_group_crystal_system monoclinic
_space_group_IT_number 14
_space_group_name_Hall '-P 2ybc'
_space_group_name_H-M_alt 'P 1 21/c 1'
_symmetry_space_group_name_Hall '-P 2ybc'
_symmetry_space_group_name_H-M 'P 1 21/c 1'
_atom_sites_solution_hydrogens geom
_audit_creation_method SHELXL-2014/7
_cell_angle_alpha 90
_cell_angle_beta 93.100(2)
_cell_angle_gamma 90
_cell_formula_units_Z 2
_cell_length_a 9.2122(5)
_cell_length_b 19.3491(10)
_cell_length_c 17.0238(9)
_cell_measurement_reflns_used 9895
_cell_measurement_temperature 150(2)
_cell_measurement_theta_max 37.25
_cell_measurement_theta_min 2.40
_cell_volume 3030.0(3)
_computing_cell_refinement 'SAINT (Bruker AXS, 2009)'
_computing_data_collection 'APEX2 (Bruker AXS, 2010)'
_computing_data_reduction 'SAINT (Bruker AXS, 2009)'
_computing_molecular_graphics 'Diamond v.4.03 (Brandenburg, 2014)'
_computing_publication_material 'SHELXL-2014 (Sheldrick, 2014)'
_computing_structure_refinement 'SHELXL-2014/7 (Sheldrick, 2014)'
_computing_structure_solution 'SHELXS-2014 (Sheldrick, 2014)'
_diffrn_ambient_temperature 150(2)
_diffrn_detector_area_resol_mean 16
_diffrn_measured_fraction_theta_full 0.996
_diffrn_measured_fraction_theta_max 0.997
_diffrn_measurement_device '62mm x 62mm CCD camera on \k-goniostat'
_diffrn_measurement_device_type 'Bruker KAPPA APEX II CCD'
_diffrn_measurement_method '\f scans and \w scans with \k offset'
_diffrn_radiation_monochromator 'horizontally mounted graphite crystal'
_diffrn_radiation_source 'sealed tube'
_diffrn_radiation_type MoK\a
_diffrn_radiation_wavelength 0.71073
_diffrn_reflns_av_R_equivalents 0.0224
_diffrn_reflns_av_unetI/netI 0.0166
_diffrn_reflns_Laue_measured_fraction_full 0.996
_diffrn_reflns_Laue_measured_fraction_max 0.997
_diffrn_reflns_limit_h_max 11
_diffrn_reflns_limit_h_min -11
_diffrn_reflns_limit_k_max 22
_diffrn_reflns_limit_k_min -24
_diffrn_reflns_limit_l_max 21
_diffrn_reflns_limit_l_min -21
_diffrn_reflns_number 33414
_diffrn_reflns_point_group_measured_fraction_full 0.996
_diffrn_reflns_point_group_measured_fraction_max 0.997
_diffrn_reflns_theta_full 25.242
_diffrn_reflns_theta_max 27.000
_diffrn_reflns_theta_min 2.396
_exptl_absorpt_coefficient_mu 5.424
_exptl_absorpt_correction_T_max 0.310
_exptl_absorpt_correction_T_min 0.176
_exptl_absorpt_correction_type numerical
_exptl_absorpt_process_details 'SADABS (Sheldrick, 2008)'
_exptl_crystal_colour green
_exptl_crystal_density_diffrn 1.784
_exptl_crystal_description block
_exptl_crystal_F_000 1564
_exptl_crystal_size_max 0.703
_exptl_crystal_size_mid 0.280
_exptl_crystal_size_min 0.216
_refine_diff_density_max 1.692
_refine_diff_density_min -0.377
_refine_diff_density_rms 0.126
_refine_ls_extinction_method none
_refine_ls_goodness_of_fit_ref 1.076
_refine_ls_hydrogen_treatment constr
_refine_ls_matrix_type full
_refine_ls_number_parameters 389
_refine_ls_number_reflns 6598
_refine_ls_number_restraints 12
_refine_ls_restrained_S_all 1.079
_refine_ls_R_factor_all 0.0280
_refine_ls_R_factor_gt 0.0250
_refine_ls_shift/su_max 0.002
_refine_ls_shift/su_mean 0.000
_refine_ls_structure_factor_coef Fsqd
_refine_ls_weighting_details 'w=1/[\s^2^(Fo^2^)+(0.0414P)^2^+6.2856P] where P=(Fo^2^+2Fc^2^)/3'
_refine_ls_weighting_scheme calc
_refine_ls_wR_factor_gt 0.0707
_refine_ls_wR_factor_ref 0.0725
_reflns_Friedel_coverage 0.000
_reflns_number_gt 6124
_reflns_number_total 6598
_reflns_threshold_expression 'I > 2\s(I)'
_cod_data_source_file ic7b00006_si_003.cif
_cod_data_source_block 3a
_cod_database_code 4345912
_shelx_shelxl_version_number 2014/7
_shelx_space_group_comment
;
The symmetry employed for this shelxl refinement is uniquely defined
by the following loop, which should always be used as a source of
symmetry information in preference to the above space-group names.
They are only intended as comments.
;
_shelx_estimated_absorpt_t_min 0.115
_shelx_estimated_absorpt_t_max 0.387

loop_
_space_group_symop_operation_xyz
'x, y, z'
'-x, y+1/2, -z+1/2'
'-x, -y, -z'
'x, -y-1/2, z-1/2'

loop_
_atom_site_label
_atom_site_type_symbol
_atom_site_fract_x
_atom_site_fract_y
_atom_site_fract_z
_atom_site_U_iso_or_equiv
_atom_site_adp_type
_atom_site_occupancy
_atom_site_site_symmetry_order
_atom_site_calc_flag
_atom_site_refinement_flags_posn
_atom_site_refinement_flags_adp
_atom_site_refinement_flags_occupancy
_atom_site_disorder_assembly
_atom_site_disorder_group
C2 C 0.8199(4) 0.9045(2) 0.6062(2) 0.0255(7) Uani 1 1 d . . . . .
C1 C 0.7396(4) 1.0376(2) 0.5604(2) 0.0265(8) Uani 1 1 d . . . . .
C3 C 0.5351(4) 0.8834(2) 0.6692(2) 0.0283(8) Uani 1 1 d . . . . .
C4 C 0.5860(5) 0.8197(2) 0.6974(2) 0.0355(9) Uani 1 1 d . . . . .
H1HA H 0.6858 0.8082 0.6941 0.043 Uiso 1 1 calc R U . . .
C5 C 0.4924(6) 0.7725(3) 0.7304(3) 0.0442(11) Uani 1 1 d . . . . .
H7TS H 0.5292 0.7296 0.7499 0.053 Uiso 1 1 calc R U . . .
C6 C 0.3471(6) 0.7876(3) 0.7349(3) 0.0483(12) Uani 1 1 d . . . . .
H2MK H 0.2836 0.7547 0.7561 0.058 Uiso 1 1 calc R U . . .
C7 C 0.2942(5) 0.8500(3) 0.7088(3) 0.0434(11) Uani 1 1 d . . . . .
H5QK H 0.1941 0.8605 0.7126 0.052 Uiso 1 1 calc R U . . .
C8 C 0.3872(4) 0.8985(2) 0.6765(2) 0.0332(9) Uani 1 1 d . . . . .
C9 C 0.3392(4) 0.9666(2) 0.6495(2) 0.0316(9) Uani 1 1 d . . . . .
C10 C 0.1967(5) 0.9917(3) 0.6494(3) 0.0423(11) Uani 1 1 d . . . . .
H108 H 0.1218 0.9636 0.6685 0.051 Uiso 1 1 calc R U . . .
C11 C 0.1652(5) 1.0563(3) 0.6219(3) 0.0470(13) Uani 1 1 d . . . . .
H107 H 0.0682 1.0730 0.6207 0.056 Uiso 1 1 calc R U . . .
C12 C 0.2752(5) 1.0974(3) 0.5958(3) 0.0474(12) Uani 1 1 d . . . . .
H1FT H 0.2556 1.1432 0.5780 0.057 Uiso 1 1 calc R U . . .
C13 C 0.4136(5) 1.0707(3) 0.5961(2) 0.0374(9) Uani 1 1 d . . . . .
H4OP H 0.4891 1.0986 0.5771 0.045 Uiso 1 1 calc R U . . .
C14 C 1.1698(4) 0.6632(2) 0.6025(2) 0.0271(8) Uani 1 1 d . . . . .
C15 C 1.0532(5) 0.6745(2) 0.6499(3) 0.0375(9) Uani 1 1 d . . . . .
H2OF H 0.9806 0.7074 0.6344 0.045 Uiso 1 1 calc R U . . .
C16 C 1.0429(6) 0.6383(3) 0.7189(3) 0.0469(12) Uani 1 1 d . . . . .
H8OQ H 0.9630 0.6461 0.7507 0.056 Uiso 1 1 calc R U . . .
C17 C 1.1483(6) 0.5909(3) 0.7419(3) 0.0457(11) Uani 1 1 d . . . . .
H1LL H 1.1405 0.5658 0.7895 0.055 Uiso 1 1 calc R U . . .
C18 C 1.2652(5) 0.5798(3) 0.6960(3) 0.0457(11) Uani 1 1 d . . . . .
H2RU H 1.3388 0.5477 0.7122 0.055 Uiso 1 1 calc R U . . .
C19 C 1.2747(5) 0.6158(2) 0.6258(2) 0.0342(9) Uani 1 1 d . . . . .
H0AF H 1.3541 0.6076 0.5937 0.041 Uiso 1 1 calc R U . . .
C20 C 1.0704(4) 0.6696(2) 0.4386(2) 0.0254(7) Uani 1 1 d . . . . .
C21 C 1.0219(5) 0.6026(2) 0.4473(3) 0.0353(9) Uani 1 1 d . . . . .
H100 H 1.0438 0.5787 0.4952 0.042 Uiso 1 1 calc R U . . .
C22 C 0.9418(5) 0.5702(3) 0.3871(3) 0.0419(10) Uani 1 1 d . . . . .
H102 H 0.9093 0.5241 0.3937 0.050 Uiso 1 1 calc R U . . .
C23 C 0.9089(5) 0.6045(3) 0.3175(3) 0.0392(10) Uani 1 1 d . . . . .
H101 H 0.8530 0.5821 0.2764 0.047 Uiso 1 1 calc R U . . .
C24 C 0.9570(4) 0.6710(2) 0.3075(2) 0.0342(9) Uani 1 1 d . . . . .
H104 H 0.9355 0.6945 0.2592 0.041 Uiso 1 1 calc R U . . .
C25 C 1.0368(4) 0.7037(2) 0.3679(2) 0.0297(8) Uani 1 1 d . . . . .
H103 H 1.0689 0.7499 0.3610 0.036 Uiso 1 1 calc R U . . .
C26 C 1.3642(4) 0.7076(2) 0.4855(2) 0.0246(7) Uani 1 1 d . . . . .
C27 C 1.4078(4) 0.6596(2) 0.4310(2) 0.0326(8) Uani 1 1 d . . . . .
H105 H 1.3383 0.6296 0.4057 0.039 Uiso 1 1 calc R U . . .
C28 C 1.5527(5) 0.6556(3) 0.4134(3) 0.0423(10) Uani 1 1 d . . . . .
H106 H 1.5824 0.6229 0.3758 0.051 Uiso 1 1 calc R U . . .
C29 C 1.6537(5) 0.6989(3) 0.4503(3) 0.0433(11) Uani 1 1 d . . . . .
H6FQ H 1.7532 0.6958 0.4386 0.052 Uiso 1 1 calc R U . . .
C30 C 1.6105(5) 0.7467(3) 0.5042(3) 0.0441(11) Uani 1 1 d . . . . .
H0FS H 1.6805 0.7761 0.5301 0.053 Uiso 1 1 calc R U . . .
C31 C 1.4662(4) 0.7521(2) 0.5208(3) 0.0367(9) Uani 1 1 d . . . . .
H2CT H 1.4364 0.7865 0.5564 0.044 Uiso 1 1 calc R U . . .
N2 N 0.9225(4) 0.87271(19) 0.5981(2) 0.0332(7) Uani 1 1 d . . . . .
N1 N 0.7988(4) 1.08152(19) 0.5298(2) 0.0331(7) Uani 1 1 d . . . . .
N3 N 0.4461(3) 1.00686(19) 0.62216(18) 0.0292(7) Uani 1 1 d . . . . .
P1 P 1.17810(10) 0.71597(5) 0.51415(5) 0.02286(18) Uani 1 1 d . . . . .
Ag1 Ag 1.10503(3) 0.83204(2) 0.53299(2) 0.02882(8) Uani 1 1 d . . . . .
Pt1 Pt 0.64417(2) 0.95868(2) 0.61501(2) 0.02250(6) Uani 1 1 d . . . . .
C32 C 0.721(2) 0.5304(10) 0.6483(8) 0.056(6) Uani 0.280(12) 1 d D U P A 1
H32A H 0.6801 0.4884 0.6718 0.067 Uiso 0.280(12) 1 calc R U P A 1
H32B H 0.8270 0.5301 0.6611 0.067 Uiso 0.280(12) 1 calc R U P A 1
Cl1 Cl 0.6512(10) 0.5984(5) 0.6916(5) 0.0433(18) Uani 0.280(12) 1 d D . P A 1
Cl2 Cl 0.6928(17) 0.5247(5) 0.5467(4) 0.056(3) Uani 0.280(12) 1 d D . P A 1
Cl2A Cl 0.6411(13) 0.5166(5) 0.5508(9) 0.074(4) Uani 0.220(12) 1 d D . P A 2
Cl1A Cl 0.6707(12) 0.6220(10) 0.6770(8) 0.049(3) Uani 0.220(12) 1 d D . P A 2
C32A C 0.747(2) 0.5707(11) 0.6094(12) 0.043(6) Uani 0.220(12) 1 d D . P A 2
H32C H 0.8208 0.5418 0.6380 0.052 Uiso 0.220(12) 1 calc R U P A 2
H32D H 0.7996 0.6014 0.5742 0.052 Uiso 0.220(12) 1 calc R U P A 2

loop_
_atom_site_aniso_label
_atom_site_aniso_U_11
_atom_site_aniso_U_22
_atom_site_aniso_U_33
_atom_site_aniso_U_23
_atom_site_aniso_U_13
_atom_site_aniso_U_12
C2 0.0237(17) 0.0289(19) 0.0241(17) 0.0006(14) 0.0029(14) -0.0056(14)
C1 0.0225(17) 0.034(2) 0.0229(18) -0.0036(15) 0.0027(14) 0.0018(14)
C3 0.0264(18) 0.036(2) 0.0225(17) -0.0039(15) 0.0009(14) -0.0097(15)
C4 0.034(2) 0.041(2) 0.032(2) 0.0010(17) -0.0009(17) -0.0080(17)
C5 0.057(3) 0.040(2) 0.036(2) 0.0020(19) 0.005(2) -0.016(2)
C6 0.048(3) 0.060(3) 0.039(2) -0.003(2) 0.012(2) -0.030(2)
C7 0.034(2) 0.063(3) 0.034(2) -0.011(2) 0.0106(18) -0.021(2)
C8 0.0260(18) 0.052(3) 0.0218(18) -0.0091(17) 0.0054(15) -0.0133(17)
C9 0.0216(18) 0.051(3) 0.0224(18) -0.0110(16) 0.0049(15) -0.0044(16)
C10 0.0234(19) 0.068(3) 0.036(2) -0.018(2) 0.0049(17) -0.006(2)
C11 0.028(2) 0.073(4) 0.039(3) -0.020(2) -0.0021(19) 0.015(2)
C12 0.044(3) 0.063(3) 0.035(2) -0.005(2) 0.004(2) 0.019(2)
C13 0.033(2) 0.049(3) 0.030(2) -0.0017(19) 0.0028(17) 0.0077(19)
C14 0.0282(18) 0.0289(19) 0.0239(17) 0.0010(15) -0.0020(14) -0.0049(15)
C15 0.038(2) 0.044(2) 0.031(2) 0.0052(18) 0.0062(17) -0.0001(18)
C16 0.048(3) 0.062(3) 0.032(2) 0.003(2) 0.012(2) -0.008(2)
C17 0.057(3) 0.052(3) 0.028(2) 0.013(2) -0.005(2) -0.015(2)
C18 0.048(3) 0.047(3) 0.040(2) 0.018(2) -0.008(2) -0.001(2)
C19 0.034(2) 0.038(2) 0.030(2) 0.0055(17) -0.0018(16) 0.0033(17)
C20 0.0195(16) 0.034(2) 0.0229(17) 0.0008(15) -0.0002(13) 0.0027(14)
C21 0.037(2) 0.036(2) 0.032(2) 0.0052(17) -0.0075(17) -0.0031(17)
C22 0.044(2) 0.037(2) 0.043(3) -0.004(2) -0.008(2) -0.0064(19)
C23 0.029(2) 0.059(3) 0.029(2) -0.0056(19) -0.0038(16) 0.0012(19)
C24 0.0260(18) 0.054(3) 0.0221(18) 0.0063(17) -0.0012(15) -0.0004(17)
C25 0.0219(17) 0.040(2) 0.0277(19) 0.0073(16) 0.0033(14) -0.0013(15)
C26 0.0193(16) 0.0299(19) 0.0246(17) 0.0039(14) 0.0007(13) 0.0007(14)
C27 0.0292(19) 0.035(2) 0.034(2) -0.0023(17) 0.0029(16) 0.0011(16)
C28 0.031(2) 0.054(3) 0.043(2) -0.005(2) 0.0102(18) 0.0062(19)
C29 0.0214(19) 0.060(3) 0.049(3) 0.004(2) 0.0063(18) 0.0018(19)
C30 0.027(2) 0.055(3) 0.050(3) -0.003(2) 0.0001(18) -0.0088(19)
C31 0.0278(19) 0.046(2) 0.036(2) -0.0081(19) 0.0006(16) -0.0038(18)
N2 0.0232(16) 0.041(2) 0.0357(18) 0.0016(15) 0.0050(13) -0.0017(14)
N1 0.0323(17) 0.0364(19) 0.0312(17) 0.0013(15) 0.0065(14) 0.0003(14)
N3 0.0212(14) 0.045(2) 0.0217(15) -0.0049(14) 0.0030(12) 0.0005(13)
P1 0.0203(4) 0.0263(5) 0.0220(4) 0.0019(3) 0.0011(3) 0.0006(3)
Ag1 0.02606(14) 0.02851(15) 0.03203(15) 0.00140(11) 0.00273(11) 0.00339(11)
Pt1 0.01693(8) 0.03130(9) 0.01938(8) -0.00220(5) 0.00196(5) -0.00308(5)
C32 0.063(9) 0.054(9) 0.046(8) 0.013(7) -0.028(7) 0.001(7)
Cl1 0.029(3) 0.071(4) 0.030(3) 0.007(3) -0.0017(19) 0.002(3)
Cl2 0.086(7) 0.038(3) 0.042(3) 0.012(2) -0.007(3) 0.007(4)
Cl2A 0.045(5) 0.016(3) 0.155(12) -0.012(4) -0.036(5) -0.005(3)
Cl1A 0.021(3) 0.090(8) 0.038(5) -0.012(5) 0.003(3) 0.024(5)
C32A 0.034(10) 0.044(13) 0.053(14) -0.014(11) 0.010(9) -0.011(9)

loop_
_atom_type_symbol
_atom_type_description
_atom_type_scat_dispersion_real
_atom_type_scat_dispersion_imag
_atom_type_scat_source
C C 0.0033 0.0016 'International Tables Vol C Tables 4.2.6.8 and 6.1.1.4'
H H 0.0000 0.0000 'International Tables Vol C Tables 4.2.6.8 and 6.1.1.4'
N N 0.0061 0.0033 'International Tables Vol C Tables 4.2.6.8 and 6.1.1.4'
P P 0.1023 0.0942 'International Tables Vol C Tables 4.2.6.8 and 6.1.1.4'
Ag Ag -0.8971 1.1015 'International Tables Vol C Tables 4.2.6.8 and 6.1.1.4'
Pt Pt -1.7033 8.3905 'International Tables Vol C Tables 4.2.6.8 and 6.1.1.4'
Cl Cl 0.1484 0.1585 'International Tables Vol C Tables 4.2.6.8 and 6.1.1.4'

loop_
_geom_angle_atom_site_label_1
_geom_angle_atom_site_label_2
_geom_angle_atom_site_label_3
_geom_angle
_geom_angle_site_symmetry_1
_geom_angle_site_symmetry_3
N2 C2 Pt1 177.6(3) . .
N1 C1 Pt1 177.6(4) . .
C4 C3 C8 117.6(4) . .
C4 C3 Pt1 128.9(3) . .
C8 C3 Pt1 113.5(3) . .
C5 C4 C3 120.9(4) . .
C5 C4 H1HA 119.6 . .
C3 C4 H1HA 119.6 . .
C6 C5 C4 120.5(5) . .
C6 C5 H7TS 119.7 . .
C4 C5 H7TS 119.7 . .
C7 C6 C5 120.0(4) . .
C7 C6 H2MK 120.0 . .
C5 C6 H2MK 120.0 . .
C6 C7 C8 120.2(4) . .
C6 C7 H5QK 119.9 . .
C8 C7 H5QK 119.9 . .
C7 C8 C3 120.7(4) . .
C7 C8 C9 123.2(4) . .
C3 C8 C9 116.1(4) . .
N3 C9 C10 119.8(4) . .
N3 C9 C8 114.5(4) . .
C10 C9 C8 125.7(4) . .
C11 C10 C9 120.1(4) . .
C11 C10 H108 119.9 . .
C9 C10 H108 119.9 . .
C10 C11 C12 119.6(4) . .
C10 C11 H107 120.2 . .
C12 C11 H107 120.2 . .
C13 C12 C11 118.6(5) . .
C13 C12 H1FT 120.7 . .
C11 C12 H1FT 120.7 . .
N3 C13 C12 122.5(5) . .
N3 C13 H4OP 118.8 . .
C12 C13 H4OP 118.8 . .
C19 C14 C15 119.4(4) . .
C19 C14 P1 123.4(3) . .
C15 C14 P1 117.2(3) . .
C16 C15 C14 120.3(4) . .
C16 C15 H2OF 119.9 . .
C14 C15 H2OF 119.9 . .
C15 C16 C17 120.2(4) . .
C15 C16 H8OQ 119.9 . .
C17 C16 H8OQ 119.9 . .
C16 C17 C18 120.1(4) . .
C16 C17 H1LL 120.0 . .
C18 C17 H1LL 120.0 . .
C17 C18 C19 119.7(4) . .
C17 C18 H2RU 120.2 . .
C19 C18 H2RU 120.2 . .
C14 C19 C18 120.4(4) . .
C14 C19 H0AF 119.8 . .
C18 C19 H0AF 119.8 . .
C21 C20 C25 118.7(4) . .
C21 C20 P1 123.6(3) . .
C25 C20 P1 117.7(3) . .
C20 C21 C22 120.6(4) . .
C20 C21 H100 119.7 . .
C22 C21 H100 119.7 . .
C23 C22 C21 120.3(4) . .
C23 C22 H102 119.9 . .
C21 C22 H102 119.9 . .
C24 C23 C22 120.0(4) . .
C24 C23 H101 120.0 . .
C22 C23 H101 120.0 . .
C23 C24 C25 119.8(4) . .
C23 C24 H104 120.1 . .
C25 C24 H104 120.1 . .
C24 C25 C20 120.7(4) . .
C24 C25 H103 119.7 . .
C20 C25 H103 119.7 . .
C31 C26 C27 119.4(4) . .
C31 C26 P1 117.1(3) . .
C27 C26 P1 123.4(3) . .
C28 C27 C26 119.9(4) . .
C28 C27 H105 120.0 . .
C26 C27 H105 120.0 . .
C29 C28 C27 120.1(4) . .
C29 C28 H106 120.0 . .
C27 C28 H106 120.0 . .
C30 C29 C28 120.0(4) . .
C30 C29 H6FQ 120.0 . .
C28 C29 H6FQ 120.0 . .
C29 C30 C31 120.3(4) . .
C29 C30 H0FS 119.9 . .
C31 C30 H0FS 119.9 . .
C30 C31 C26 120.2(4) . .
C30 C31 H2CT 119.9 . .
C26 C31 H2CT 119.9 . .
C2 N2 Ag1 155.4(3) . .
C1 N1 Ag1 175.4(3) . 3_776
C13 N3 C9 119.3(4) . .
C13 N3 Pt1 125.4(3) . .
C9 N3 Pt1 114.9(3) . .
C26 P1 C20 104.66(17) . .
C26 P1 C14 104.72(17) . .
C20 P1 C14 105.20(17) . .
C26 P1 Ag1 113.58(13) . .
C20 P1 Ag1 114.51(12) . .
C14 P1 Ag1 113.19(13) . .
N1 Ag1 N2 108.12(13) 3_776 .
N1 Ag1 P1 122.03(9) 3_776 .
N2 Ag1 P1 129.40(10) . .
C2 Pt1 C1 89.24(15) . .
C2 Pt1 C3 94.77(16) . .
C1 Pt1 C3 175.95(16) . .
C2 Pt1 N3 174.10(15) . .
C1 Pt1 N3 95.43(14) . .
C3 Pt1 N3 80.53(16) . .
Cl1 C32 Cl2 116.9(10) . .
Cl1 C32 H32A 108.1 . .
Cl2 C32 H32A 108.1 . .
Cl1 C32 H32B 108.1 . .
Cl2 C32 H32B 108.1 . .
H32A C32 H32B 107.3 . .
Cl1A C32A Cl2A 120.6(12) . .
Cl1A C32A H32C 107.2 . .
Cl2A C32A H32C 107.2 . .
Cl1A C32A H32D 107.2 . .
Cl2A C32A H32D 107.2 . .
H32C C32A H32D 106.8 . .

loop_
_geom_bond_atom_site_label_1
_geom_bond_atom_site_label_2
_geom_bond_distance
_geom_bond_site_symmetry_2
C2 N2 1.142(5) .
C2 Pt1 1.941(4) .
C1 N1 1.150(5) .
C1 Pt1 2.014(4) .
C3 C4 1.394(6) .
C3 C8 1.407(6) .
C3 Pt1 2.021(4) .
C4 C5 1.394(6) .
C4 H1HA 0.9500 .
C5 C6 1.376(8) .
C5 H7TS 0.9500 .
C6 C7 1.366(8) .
C6 H2MK 0.9500 .
C7 C8 1.402(6) .
C7 H5QK 0.9500 .
C8 C9 1.456(7) .
C9 N3 1.357(5) .
C9 C10 1.401(6) .
C10 C11 1.360(8) .
C10 H108 0.9500 .
C11 C12 1.380(8) .
C11 H107 0.9500 .
C12 C13 1.376(6) .
C12 H1FT 0.9500 .
C13 N3 1.342(6) .
C13 H4OP 0.9500 .
C14 C19 1.375(6) .
C14 C15 1.394(6) .
C14 P1 1.824(4) .
C15 C16 1.375(6) .
C15 H2OF 0.9500 .
C16 C17 1.377(8) .
C16 H8OQ 0.9500 .
C17 C18 1.382(7) .
C17 H1LL 0.9500 .
C18 C19 1.390(6) .
C18 H2RU 0.9500 .
C19 H0AF 0.9500 .
C20 C21 1.382(6) .
C20 C25 1.392(5) .
C20 P1 1.818(4) .
C21 C22 1.382(6) .
C21 H100 0.9500 .
C22 C23 1.377(7) .
C22 H102 0.9500 .
C23 C24 1.376(7) .
C23 H101 0.9500 .
C24 C25 1.384(6) .
C24 H104 0.9500 .
C25 H103 0.9500 .
C26 C31 1.387(6) .
C26 C27 1.387(6) .
C26 P1 1.815(4) .
C27 C28 1.386(6) .
C27 H105 0.9500 .
C28 C29 1.380(7) .
C28 H106 0.9500 .
C29 C30 1.377(7) .
C29 H6FQ 0.9500 .
C30 C31 1.377(6) .
C30 H0FS 0.9500 .
C31 H2CT 0.9500 .
N2 Ag1 2.209(3) .
N1 Ag1 2.197(4) 3_776
N3 Pt1 2.059(3) .
P1 Ag1 2.3712(10) .
Ag1 N1 2.197(4) 3_776
C32 Cl1 1.654(13) .
C32 Cl2 1.739(12) .
C32 H32A 0.9900 .
C32 H32B 0.9900 .
Cl2A C32A 1.713(13) .
Cl1A C32A 1.698(13) .
C32A H32C 0.9900 .
C32A H32D 0.9900 .
